data_4114159
loop_
_publ_author_name
'Mark S. Taylor'
'Eric N. Jacobsen'

_publ_section_title
;
 Enantioselective Michael Additions to \a,\b-Unsaturated Imides Catalyzed
 by a Salen-Al Complex
;
_journal_name_full 'Journal of the American Chemical Society'
_journal_page_first 11204
_journal_page_last 11205
_journal_paper_doi 10.1021/ja037177o
_journal_volume 125
_journal_year 2003
_chemical_formula_sum 'C24 H23 F3 N2 O4'
_chemical_formula_weight 460.44
_chemical_name_systematic
; 
 ? 
;
_space_group_IT_number 170
_symmetry_cell_setting hexagonal
_symmetry_space_group_name_Hall 'P 65'
_symmetry_space_group_name_H-M 'P 65'
_atom_sites_solution_hydrogens geom
_atom_sites_solution_primary direct
_atom_sites_solution_secondary difmap
_audit_creation_method SHELXL-97
_cell_angle_alpha 90.00
_cell_angle_beta 90.00
_cell_angle_gamma 120.00
_cell_formula_units_Z 6
_cell_length_a 12.5069(8)
_cell_length_b 12.5069(8)
_cell_length_c 26.069(2)
_cell_measurement_temperature 213(2)
_cell_volume 3531.5(4)
_computing_cell_refinement 'SMART (BRUKER, V5.054, 1998)'
_computing_data_collection 'ASTRO (BRUKER, V5.007, 1997)'
_computing_data_reduction 'SAINT (BRUKER, V6.01, 1999)'
_computing_molecular_graphics 'SHELXTL (BRUKER, 1998, V5.1)'
_computing_publication_material 'XCIF (Sheldrick and BRUKER, 1997, V5.1)'
_computing_structure_refinement 'SHELXL-97 (Sheldrick, 1997)'
_computing_structure_solution 'SHELXS-97 (Sheldrick, 1990)'
_diffrn_ambient_temperature 213(2)
_diffrn_detector_area_resol_mean 836.6
_diffrn_measured_fraction_theta_full 0.999
_diffrn_measured_fraction_theta_max 0.999
_diffrn_measurement_device_type 'Bruker CCD'
_diffrn_measurement_method '\w, 0.3 deg'
_diffrn_radiation_monochromator graphite
_diffrn_radiation_source 'normal-focus sealed tube'
_diffrn_radiation_type MoK\a
_diffrn_radiation_wavelength 0.71073
_diffrn_reflns_av_R_equivalents 0.1507
_diffrn_reflns_av_sigmaI/netI 0.1596
_diffrn_reflns_limit_h_max 16
_diffrn_reflns_limit_h_min -16
_diffrn_reflns_limit_k_max 16
_diffrn_reflns_limit_k_min -15
_diffrn_reflns_limit_l_max 22
_diffrn_reflns_limit_l_min -34
_diffrn_reflns_number 23805
_diffrn_reflns_theta_full 28.27
_diffrn_reflns_theta_max 28.27
_diffrn_reflns_theta_min 1.88
_diffrn_standards_decay_% <1
_diffrn_standards_interval_count 0
_diffrn_standards_number 0
_exptl_absorpt_coefficient_mu 0.104
_exptl_absorpt_correction_type none
_exptl_crystal_colour colorless
_exptl_crystal_density_diffrn 1.299
_exptl_crystal_description needle
_exptl_crystal_F_000 1440
_exptl_crystal_size_max 0.12
_exptl_crystal_size_mid 0.08
_exptl_crystal_size_min 0.08
_refine_diff_density_max 0.399
_refine_diff_density_min -0.266
_refine_diff_density_rms 0.073
_refine_ls_abs_structure_details 'Flack H D (1983), Acta Cryst. A39, 876-881'
_refine_ls_abs_structure_Flack 1(3)
_refine_ls_extinction_coef 0.030(5)
_refine_ls_extinction_expression Fc^*^=kFc[1+0.001xFc^2^\l^3^/sin(2\q)]^-1/4^
_refine_ls_extinction_method SHELXL
_refine_ls_goodness_of_fit_ref 0.990
_refine_ls_hydrogen_treatment constr
_refine_ls_matrix_type full
_refine_ls_number_parameters 310
_refine_ls_number_reflns 4736
_refine_ls_number_restraints 19
_refine_ls_restrained_S_all 0.990
_refine_ls_R_factor_all 0.2359
_refine_ls_R_factor_gt 0.0996
_refine_ls_shift/su_max 0.001
_refine_ls_shift/su_mean 0.000
_refine_ls_structure_factor_coef Fsqd
_refine_ls_weighting_details 'calc w=1/[\s^2^(Fo^2^)+(0.1690P)^2^+0.0000P] where P=(Fo^2^+2Fc^2^)/3'
_refine_ls_weighting_scheme calc
_refine_ls_wR_factor_gt 0.2532
_refine_ls_wR_factor_ref 0.3255
_reflns_number_gt 1852
_reflns_number_total 4736
_reflns_threshold_expression >2sigma(I)
_cod_data_source_file ja037177osi20030716_062355.cif
_cod_data_source_block 5b
_cod_original_cell_volume 3531.5(5)
_cod_database_code 4114159

loop_
_symmetry_equiv_pos_as_xyz
'x, y, z'
'-y, x-y, z+2/3'
'-x+y, -x, z+1/3'
'-x, -y, z+1/2'
'y, -x+y, z+1/6'
'x-y, x, z+5/6'

loop_
_atom_site_label
_atom_site_type_symbol
_atom_site_fract_x
_atom_site_fract_y
_atom_site_fract_z
_atom_site_U_iso_or_equiv
_atom_site_adp_type
_atom_site_occupancy
_atom_site_symmetry_multiplicity
_atom_site_calc_flag
_atom_site_refinement_flags
_atom_site_disorder_assembly
_atom_site_disorder_group
C1 C 0.2039(7) 0.7135(7) 0.0364(3) 0.060(2) Uani 1 1 d . A .
O1 O 0.066(2) 0.5865(18) 0.0964(10) 0.156(8) Uani 0.55(2) 1 d PDU A 1
O1B O 0.0620(18) 0.5405(19) 0.0073(10) 0.156(8) Uani 0.45(2) 1 d PDU A 2
O2 O 0.0459(16) 0.4959(15) 0.0271(11) 0.170(9) Uani 0.55(2) 1 d PDU A 1
O2B O 0.039(3) 0.552(2) 0.0931(11) 0.170(9) Uani 0.45(2) 1 d PDU A 2
O3 O 0.0160(5) 0.8721(5) 0.11493(17) 0.0636(15) Uani 1 1 d . . .
O4 O -0.1609(5) 0.9413(6) 0.1003(2) 0.0726(17) Uani 1 1 d . . .
F1 F 0.5297(9) 0.6173(12) -0.0339(3) 0.186(5) Uani 1 1 d . . .
F2 F 0.5091(10) 0.5037(10) 0.0221(5) 0.170(4) Uani 1 1 d . . .
F3 F 0.6680(6) 0.6764(8) 0.0261(4) 0.135(3) Uani 1 1 d . . .
N1 N -0.0415(6) 0.9228(5) 0.0397(2) 0.0523(15) Uani 1 1 d . . .
H1 H -0.0240 0.9332 0.0072 0.063 Uiso 1 1 calc R . .
N2 N 0.2222(14) 0.7427(16) -0.0629(4) 0.163(6) Uani 1 1 d . . .
C2 C 0.1827(7) 0.8184(7) 0.0567(3) 0.0521(19) Uani 1 1 d . . .
H2 H 0.1728 0.8080 0.0943 0.063 Uiso 1 1 calc R . .
C3 C 0.0669(7) 0.8062(8) 0.0363(3) 0.057(2) Uani 1 1 d . . .
H3A H 0.0059 0.7182 0.0333 0.069 Uiso 1 1 calc R . .
H3B H 0.0828 0.8415 0.0017 0.069 Uiso 1 1 calc R . .
C4 C 0.0107(7) 0.8677(7) 0.0681(3) 0.0501(18) Uani 1 1 d . . .
C5 C 0.2182(11) 0.7320(14) -0.0202(5) 0.112(5) Uani 1 1 d . . .
C6 C 0.1032(14) 0.6052(14) 0.0495(9) 0.179(11) Uani 1 1 d D . .
C7 C -0.059(3) 0.381(3) 0.0498(15) 0.153(13) Uani 0.55(2) 1 d PD A 1
H7A H -0.0837 0.3133 0.0261 0.230 Uiso 0.55(2) 1 calc PR A 1
H7B H -0.1276 0.3945 0.0562 0.230 Uiso 0.55(2) 1 calc PR A 1
H7C H -0.0321 0.3625 0.0818 0.230 Uiso 0.55(2) 1 calc PR A 1
C7B C -0.071(3) 0.430(3) 0.079(2) 0.153(13) Uani 0.45(2) 1 d PD A 2
H7B1 H -0.1253 0.3970 0.1086 0.230 Uiso 0.45(2) 1 calc PR A 2
H7B2 H -0.0435 0.3731 0.0690 0.230 Uiso 0.45(2) 1 calc PR A 2
H7B3 H -0.1150 0.4414 0.0510 0.230 Uiso 0.45(2) 1 calc PR A 2
C8 C 0.2953(7) 0.9458(7) 0.0470(3) 0.061(2) Uani 1 1 d . . .
H8A H 0.3693 0.9411 0.0552 0.074 Uiso 1 1 calc R . .
H8B H 0.2983 0.9632 0.0102 0.074 Uiso 1 1 calc R . .
C9 C 0.3036(10) 1.0530(10) 0.0751(6) 0.109(4) Uani 1 1 d . . .
H9A H 0.2353 1.0642 0.0635 0.131 Uiso 1 1 calc R . .
H9B H 0.2899 1.0313 0.1115 0.131 Uiso 1 1 calc R . .
C10 C 0.4132(13) 1.1679(12) 0.0709(5) 0.123(4) Uani 1 1 d . . .
H10A H 0.4817 1.1612 0.0847 0.184 Uiso 1 1 calc R . .
H10B H 0.4045 1.2297 0.0900 0.184 Uiso 1 1 calc R . .
H10C H 0.4290 1.1920 0.0351 0.184 Uiso 1 1 calc R . .
C11 C -0.1187(7) 0.9630(7) 0.0580(3) 0.0505(18) Uani 1 1 d . . .
C12 C -0.1456(7) 1.0382(7) 0.0200(3) 0.0536(19) Uani 1 1 d . . .
C13 C -0.0710(8) 1.1015(8) -0.0197(3) 0.071(2) Uani 1 1 d . . .
H13 H -0.0004 1.0952 -0.0261 0.085 Uiso 1 1 calc R . .
C14 C -0.0955(10) 1.1728(12) -0.0502(5) 0.114(5) Uani 1 1 d . . .
H14 H -0.0432 1.2161 -0.0778 0.137 Uiso 1 1 calc R . .
C15 C -0.2049(11) 1.1816(13) -0.0396(5) 0.117(5) Uani 1 1 d . . .
H15 H -0.2238 1.2319 -0.0601 0.140 Uiso 1 1 calc R . .
C16 C -0.2794(10) 1.1170(11) -0.0001(5) 0.091(3) Uani 1 1 d . . .
H16 H -0.3505 1.1224 0.0063 0.110 Uiso 1 1 calc R . .
C17 C -0.2546(8) 1.0449(10) 0.0304(3) 0.073(3) Uani 1 1 d . . .
H17 H -0.3073 1.0003 0.0577 0.088 Uiso 1 1 calc R . .
C18 C 0.3166(8) 0.7116(7) 0.0591(3) 0.061(2) Uani 1 1 d . . .
C19 C 0.3858(7) 0.6797(7) 0.0263(4) 0.066(2) Uani 1 1 d . A .
H19 H 0.3649 0.6620 -0.0085 0.079 Uiso 1 1 calc R . .
C20 C 0.4882(8) 0.6752(9) 0.0475(4) 0.073(2) Uani 1 1 d . . .
C21 C 0.5203(9) 0.7027(9) 0.0986(3) 0.074(2) Uani 1 1 d . A .
H21 H 0.5870 0.6981 0.1127 0.088 Uiso 1 1 calc R . .
C22 C 0.4539(8) 0.7359(8) 0.1270(4) 0.074(3) Uani 1 1 d . . .
H22 H 0.4757 0.7565 0.1616 0.089 Uiso 1 1 calc R A .
C23 C 0.3527(8) 0.7414(8) 0.1076(3) 0.062(2) Uani 1 1 d . A .
H23 H 0.3093 0.7667 0.1291 0.075 Uiso 1 1 calc R . .
C24 C 0.5458(11) 0.6165(16) 0.0130(5) 0.111(5) Uani 1 1 d . A .

loop_
_atom_site_aniso_label
_atom_site_aniso_U_11
_atom_site_aniso_U_22
_atom_site_aniso_U_33
_atom_site_aniso_U_23
_atom_site_aniso_U_13
_atom_site_aniso_U_12
C1 0.056(5) 0.059(5) 0.076(6) -0.013(4) -0.014(4) 0.035(4)
O1 0.070(9) 0.027(8) 0.36(2) 0.085(10) 0.055(11) 0.020(6)
O1B 0.070(9) 0.027(8) 0.36(2) 0.085(10) 0.055(11) 0.020(6)
O2 0.092(11) 0.032(9) 0.38(3) 0.043(11) -0.013(14) 0.024(7)
O2B 0.092(11) 0.032(9) 0.38(3) 0.043(11) -0.013(14) 0.024(7)
O3 0.086(4) 0.087(4) 0.035(3) 0.016(3) 0.014(3) 0.055(3)
O4 0.091(4) 0.116(5) 0.039(3) 0.007(3) 0.012(3) 0.073(4)
F1 0.188(8) 0.389(16) 0.079(5) -0.021(8) 0.020(5) 0.218(10)
F2 0.183(8) 0.156(7) 0.203(10) -0.009(7) 0.047(7) 0.109(7)
F3 0.083(4) 0.182(7) 0.168(7) 0.023(5) 0.028(4) 0.087(5)
N1 0.072(4) 0.067(4) 0.031(3) 0.007(3) 0.008(3) 0.045(3)
N2 0.219(14) 0.321(18) 0.074(7) -0.049(9) -0.059(8) 0.229(14)
C2 0.063(5) 0.064(5) 0.040(4) 0.005(3) 0.003(4) 0.040(4)
C3 0.073(5) 0.077(5) 0.038(4) 0.014(4) 0.005(4) 0.050(4)
C4 0.061(5) 0.061(5) 0.035(4) 0.007(3) 0.007(3) 0.035(4)
C5 0.103(8) 0.186(13) 0.098(10) -0.072(9) -0.064(7) 0.110(9)
C6 0.056(9) 0.076(11) 0.40(4) -0.006(18) -0.019(14) 0.028(9)
C7 0.074(10) 0.08(2) 0.23(4) -0.008(17) -0.023(19) -0.013(13)
C7B 0.074(10) 0.08(2) 0.23(4) -0.008(17) -0.023(19) -0.013(13)
C8 0.075(5) 0.070(5) 0.045(4) 0.000(4) -0.003(4) 0.041(5)
C9 0.087(7) 0.073(7) 0.170(13) -0.021(7) -0.020(8) 0.041(6)
C10 0.134(11) 0.104(9) 0.122(11) 0.018(7) -0.013(8) 0.054(9)
C11 0.060(4) 0.059(5) 0.036(4) -0.004(3) 0.004(4) 0.033(4)
C12 0.060(5) 0.069(5) 0.041(4) 0.001(4) -0.006(4) 0.039(4)
C13 0.076(6) 0.085(6) 0.074(6) 0.019(5) 0.017(5) 0.058(5)
C14 0.100(8) 0.142(10) 0.127(11) 0.079(9) 0.036(7) 0.082(8)
C15 0.104(8) 0.154(11) 0.134(10) 0.085(9) 0.032(8) 0.097(8)
C16 0.088(7) 0.113(8) 0.103(8) -0.002(7) -0.013(7) 0.073(7)
C17 0.072(6) 0.113(7) 0.060(5) 0.009(5) 0.012(4) 0.065(6)
C18 0.070(5) 0.053(5) 0.069(6) -0.008(4) 0.001(4) 0.038(4)
C19 0.067(5) 0.061(5) 0.072(6) -0.007(4) 0.008(4) 0.034(5)
C20 0.066(5) 0.087(6) 0.070(6) 0.018(5) 0.008(5) 0.040(5)
C21 0.092(6) 0.103(7) 0.051(5) 0.005(5) -0.006(5) 0.068(6)
C22 0.083(6) 0.091(6) 0.061(5) -0.004(5) -0.020(5) 0.052(6)
C23 0.087(6) 0.078(5) 0.051(5) 0.002(4) 0.004(4) 0.062(5)
C24 0.086(8) 0.185(14) 0.100(10) 0.059(10) 0.032(7) 0.096(10)

loop_
_atom_type_symbol
_atom_type_description
_atom_type_scat_dispersion_real
_atom_type_scat_dispersion_imag
_atom_type_scat_source
C C 0.0033 0.0016 'International Tables Vol C Tables 4.2.6.8 and 6.1.1.4'
H H 0.0000 0.0000 'International Tables Vol C Tables 4.2.6.8 and 6.1.1.4'
N N 0.0061 0.0033 'International Tables Vol C Tables 4.2.6.8 and 6.1.1.4'
O O 0.0106 0.0060 'International Tables Vol C Tables 4.2.6.8 and 6.1.1.4'
F F 0.0171 0.0103 'International Tables Vol C Tables 4.2.6.8 and 6.1.1.4'

loop_
_geom_angle_atom_site_label_1
_geom_angle_atom_site_label_2
_geom_angle_atom_site_label_3
_geom_angle
C6 C1 C5 112.6(12)
C6 C1 C18 106.8(9)
C5 C1 C18 110.1(7)
C6 C1 C2 107.0(9)
C5 C1 C2 105.2(7)
C18 C1 C2 115.2(6)
C6 O2 C7 125(3)
C6 O2B C7B 108(3)
C11 N1 C4 126.2(6)
C11 N1 H1 116.9
C4 N1 H1 116.9
C3 C2 C8 113.1(6)
C3 C2 C1 111.3(6)
C8 C2 C1 111.5(6)
C3 C2 H2 106.8
C8 C2 H2 106.8
C1 C2 H2 106.8
C2 C3 C4 115.4(6)
C2 C3 H3A 108.4
C4 C3 H3A 108.4
C2 C3 H3B 108.4
C4 C3 H3B 108.4
H3A C3 H3B 107.5
O3 C4 N1 122.9(7)
O3 C4 C3 122.5(7)
N1 C4 C3 114.5(6)
N2 C5 C1 176.3(13)
O1 C6 O1B 134(2)
O1 C6 O2 106(2)
O1B C6 O2 31.3(11)
O1 C6 C1 119.5(17)
O1B C6 C1 107(2)
O2 C6 C1 132(2)
O1 C6 O2B 17.4(14)
O1B C6 O2B 116.3(18)
O2 C6 O2B 88.8(19)
C1 C6 O2B 136.9(17)
O2 C7 H7A 109.5
O2 C7 H7B 109.5
H7A C7 H7B 109.5
O2 C7 H7C 109.5
H7A C7 H7C 109.5
H7B C7 H7C 109.5
O2B C7B H7B1 109.5
O2B C7B H7B2 109.5
H7B1 C7B H7B2 109.5
O2B C7B H7B3 109.5
H7B1 C7B H7B3 109.5
H7B2 C7B H7B3 109.5
C9 C8 C2 118.2(7)
C9 C8 H8A 107.8
C2 C8 H8A 107.8
C9 C8 H8B 107.8
C2 C8 H8B 107.8
H8A C8 H8B 107.1
C10 C9 C8 118.4(11)
C10 C9 H9A 107.7
C8 C9 H9A 107.7
C10 C9 H9B 107.7
C8 C9 H9B 107.7
H9A C9 H9B 107.1
C9 C10 H10A 109.5
C9 C10 H10B 109.5
H10A C10 H10B 109.5
C9 C10 H10C 109.5
H10A C10 H10C 109.5
H10B C10 H10C 109.5
O4 C11 N1 123.2(7)
O4 C11 C12 122.3(7)
N1 C11 C12 114.5(6)
C13 C12 C17 120.5(7)
C13 C12 C11 124.2(7)
C17 C12 C11 115.2(7)
C14 C13 C12 121.6(8)
C14 C13 H13 119.2
C12 C13 H13 119.2
C13 C14 C15 118.4(9)
C13 C14 H14 120.8
C15 C14 H14 120.8
C16 C15 C14 119.5(9)
C16 C15 H15 120.2
C14 C15 H15 120.2
C17 C16 C15 121.9(9)
C17 C16 H16 119.1
C15 C16 H16 119.1
C16 C17 C12 118.1(9)
C16 C17 H17 121.0
C12 C17 H17 121.0
C23 C18 C19 119.0(8)
C23 C18 C1 123.0(7)
C19 C18 C1 117.9(8)
C18 C19 C20 118.0(9)
C18 C19 H19 121.0
C20 C19 H19 121.0
C21 C20 C19 121.3(9)
C21 C20 C24 122.0(9)
C19 C20 C24 115.9(9)
C22 C21 C20 117.8(8)
C22 C21 H21 121.1
C20 C21 H21 121.1
C21 C22 C23 122.6(9)
C21 C22 H22 118.7
C23 C22 H22 118.7
C18 C23 C22 121.3(8)
C18 C23 H23 119.4
C22 C23 H23 119.4
F1 C24 F2 102.9(16)
F1 C24 F3 112.5(10)
F2 C24 F3 104.2(10)
F1 C24 C20 116.9(10)
F2 C24 C20 115.1(10)
F3 C24 C20 104.7(12)

loop_
_geom_bond_atom_site_label_1
_geom_bond_atom_site_label_2
_geom_bond_distance
C1 C6 1.353(19)
C1 C5 1.491(18)
C1 C18 1.540(11)
C1 C2 1.555(10)
O1 C6 1.287(18)
O1B C6 1.310(18)
O2 C6 1.321(17)
O2 C7 1.495(18)
O2B C6 1.36(2)
O2B C7B 1.495(19)
O3 C4 1.223(8)
O4 C11 1.195(8)
F1 C24 1.240(13)
F2 C24 1.269(16)
F3 C24 1.367(14)
N1 C11 1.377(9)
N1 C4 1.378(9)
N1 H1 0.8700
N2 C5 1.118(16)
C2 C3 1.478(10)
C2 C8 1.530(11)
C2 H2 0.9900
C3 C4 1.521(11)
C3 H3A 0.9800
C3 H3B 0.9800
C7 H7A 0.9700
C7 H7B 0.9700
C7 H7C 0.9700
C7B H7B1 0.9700
C7B H7B2 0.9700
C7B H7B3 0.9700
C8 C9 1.484(13)
C8 H8A 0.9800
C8 H8B 0.9800
C9 C10 1.410(16)
C9 H9A 0.9800
C9 H9B 0.9800
C10 H10A 0.9700
C10 H10B 0.9700
C10 H10C 0.9700
C11 C12 1.514(11)
C12 C13 1.354(11)
C12 C17 1.433(11)
C13 C14 1.340(12)
C13 H13 0.9400
C14 C15 1.453(15)
C14 H14 0.9400
C15 C16 1.353(15)
C15 H15 0.9400
C16 C17 1.351(14)
C16 H16 0.9400
C17 H17 0.9400
C18 C23 1.331(11)
C18 C19 1.408(11)
C19 C20 1.421(12)
C19 H19 0.9400
C20 C21 1.386(13)
C20 C24 1.547(18)
C21 C22 1.324(12)
C21 H21 0.9400
C22 C23 1.396(12)
C22 H22 0.9400
C23 H23 0.9400

loop_
_geom_hbond_atom_site_label_D
_geom_hbond_atom_site_label_H
_geom_hbond_atom_site_label_A
_geom_hbond_distance_DH
_geom_hbond_distance_HA
_geom_hbond_distance_DA
_geom_hbond_angle_DHA
_geom_hbond_site_symmetry_A
N1 H1 O4 0.87 2.21 2.920(8) 139.2 6_664
N1 H1 O3 0.87 2.38 3.118(8) 142.7 6_664

loop_
_geom_torsion_atom_site_label_1
_geom_torsion_atom_site_label_2
_geom_torsion_atom_site_label_3
_geom_torsion_atom_site_label_4
_geom_torsion
C6 C1 C2 C3 -56.4(12)
C5 C1 C2 C3 63.6(9)
C18 C1 C2 C3 -175.0(7)
C6 C1 C2 C8 176.3(11)
C5 C1 C2 C8 -63.7(8)
C18 C1 C2 C8 57.7(9)
C8 C2 C3 C4 -76.9(8)
C1 C2 C3 C4 156.6(7)
C11 N1 C4 O3 -16.5(12)
C11 N1 C4 C3 166.4(7)
C2 C3 C4 O3 -35.0(11)
C2 C3 C4 N1 142.1(7)
C6 C1 C5 N2 35(22)
C18 C1 C5 N2 154(22)
C2 C1 C5 N2 -81(22)
C7 O2 C6 O1 11(3)
C7 O2 C6 O1B -145(4)
C7 O2 C6 C1 174(2)
C7 O2 C6 O2B 7(3)
C5 C1 C6 O1 -167.3(16)
C18 C1 C6 O1 71.8(18)
C2 C1 C6 O1 -52.1(19)
C5 C1 C6 O1B 11.2(16)
C18 C1 C6 O1B -109.8(14)
C2 C1 C6 O1B 126.3(13)
C5 C1 C6 O2 32(2)
C18 C1 C6 O2 -89(2)
C2 C1 C6 O2 147(2)
C5 C1 C6 O2B -168(3)
C18 C1 C6 O2B 71(3)
C2 C1 C6 O2B -53(3)
C7B O2B C6 O1 173(10)
C7B O2B C6 O1B -3(4)
C7B O2B C6 O2 -18(3)
C7B O2B C6 C1 176(3)
C3 C2 C8 C9 68.8(10)
C1 C2 C8 C9 -164.8(8)
C2 C8 C9 C10 172.9(10)
C4 N1 C11 O4 -8.9(12)
C4 N1 C11 C12 170.7(6)
O4 C11 C12 C13 155.7(9)
N1 C11 C12 C13 -23.9(11)
O4 C11 C12 C17 -20.9(11)
N1 C11 C12 C17 159.5(7)
C17 C12 C13 C14 0.7(15)
C11 C12 C13 C14 -175.7(10)
C12 C13 C14 C15 0.2(19)
C13 C14 C15 C16 -1(2)
C14 C15 C16 C17 1(2)
C15 C16 C17 C12 0.1(17)
C13 C12 C17 C16 -0.8(13)
C11 C12 C17 C16 175.9(8)
C6 C1 C18 C23 -82.8(12)
C5 C1 C18 C23 154.7(9)
C2 C1 C18 C23 35.9(12)
C6 C1 C18 C19 99.0(12)
C5 C1 C18 C19 -23.6(11)
C2 C1 C18 C19 -142.4(7)
C23 C18 C19 C20 3.0(12)
C1 C18 C19 C20 -178.6(8)
C18 C19 C20 C21 -0.8(13)
C18 C19 C20 C24 168.9(9)
C19 C20 C21 C22 -1.3(14)
C24 C20 C21 C22 -170.4(10)
C20 C21 C22 C23 1.3(14)
C19 C18 C23 C22 -3.2(13)
C1 C18 C23 C22 178.6(8)
C21 C22 C23 C18 1.0(14)
C21 C20 C24 F1 -166.5(12)
C19 C20 C24 F1 23.9(17)
C21 C20 C24 F2 72.6(16)
C19 C20 C24 F2 -97.1(13)
C21 C20 C24 F3 -41.2(14)
C19 C20 C24 F3 149.1(8)
